data_7003897
loop_
_publ_author_name
'Richardson, Chris'
'Fitchett, Christopher M.'
'Keene, F. Richard'
'Steel, Peter J.'

_publ_section_title
;
 4,5-Di(2-pyridyl)-1,2,3-triazolate: the elusive member of a family of
 bridging ligands that facilitate strong metal--metal interactions
;
_journal_issue 19
_journal_name_full 'Dalton Transactions'
_journal_page_first 2534
_journal_page_last 2537
_journal_paper_doi 10.1039/b801077c
_journal_year 2008
_chemical_formula_moiety '2(C34 H28 N8 Ru), C3 H6 O2, C3 H6 O, 4(F6 P)'
_chemical_formula_sum 'C37 H34 F12 N8 O1.5 P2 Ru'
_chemical_formula_weight 1005.73
_chemical_name_systematic
;
?
;
_space_group_IT_number 14
_symmetry_cell_setting monoclinic
_symmetry_space_group_name_Hall '-P 2ybc'
_symmetry_space_group_name_H-M 'P 1 21/c 1'
_atom_sites_solution_hydrogens geom
_atom_sites_solution_primary direct
_atom_sites_solution_secondary difmap
_audit_creation_method SHELXL-97
_cell_angle_alpha 90.00
_cell_angle_beta 98.946(2)
_cell_angle_gamma 90.00
_cell_formula_units_Z 4
_cell_length_a 11.6741(3)
_cell_length_b 14.0245(4)
_cell_length_c 26.2735(8)
_cell_measurement_reflns_used 7179
_cell_measurement_temperature 123(2)
_cell_measurement_theta_max 27.99
_cell_measurement_theta_min 2.51
_cell_volume 4249.3(2)
_computing_cell_refinement 'Bruker SMART'
_computing_data_collection 'Bruker SMART'
_computing_data_reduction 'Bruker SAINT'
_computing_molecular_graphics 'Bruker SHELXTL'
_computing_publication_material 'Bruker SHELXTL'
_computing_structure_refinement 'SHELXL-97 (Sheldrick, 1997)'
_computing_structure_solution 'SHELXS-97 (Sheldrick, 1990)'
_diffrn_ambient_temperature 123(2)
_diffrn_measured_fraction_theta_full 1.000
_diffrn_measured_fraction_theta_max 1.000
_diffrn_measurement_device_type 'CCD area detector'
_diffrn_measurement_method 'phi and omega scans'
_diffrn_radiation_monochromator graphite
_diffrn_radiation_source 'fine-focus sealed tube'
_diffrn_radiation_type MoK\a
_diffrn_radiation_wavelength 0.71073
_diffrn_reflns_av_R_equivalents 0.0405
_diffrn_reflns_av_sigmaI/netI 0.0233
_diffrn_reflns_limit_h_max 14
_diffrn_reflns_limit_h_min -14
_diffrn_reflns_limit_k_max 16
_diffrn_reflns_limit_k_min -16
_diffrn_reflns_limit_l_max 31
_diffrn_reflns_limit_l_min -31
_diffrn_reflns_number 60555
_diffrn_reflns_theta_full 25.25
_diffrn_reflns_theta_max 25.25
_diffrn_reflns_theta_min 1.57
_exptl_absorpt_coefficient_mu 0.539
_exptl_absorpt_correction_T_max 0.8951
_exptl_absorpt_correction_T_min 0.7484
_exptl_absorpt_correction_type multi-scan
_exptl_absorpt_process_details SADABS2
_exptl_crystal_colour red
_exptl_crystal_density_diffrn 1.572
_exptl_crystal_density_method 'not measured'
_exptl_crystal_description plate
_exptl_crystal_F_000 2024
_exptl_crystal_size_max 0.51
_exptl_crystal_size_mid 0.35
_exptl_crystal_size_min 0.21
_refine_diff_density_max 1.515
_refine_diff_density_min -0.678
_refine_diff_density_rms 0.237
_refine_ls_extinction_method none
_refine_ls_goodness_of_fit_ref 1.106
_refine_ls_hydrogen_treatment constr
_refine_ls_matrix_type full
_refine_ls_number_parameters 596
_refine_ls_number_reflns 7693
_refine_ls_number_restraints 43
_refine_ls_restrained_S_all 1.114
_refine_ls_R_factor_all 0.0623
_refine_ls_R_factor_gt 0.0475
_refine_ls_shift/su_max 0.001
_refine_ls_shift/su_mean 0.000
_refine_ls_structure_factor_coef Fsqd
_refine_ls_weighting_details 'calc w=1/[\s^2^(Fo^2^)+(0.0932P)^2^+8.2957P] where P=(Fo^2^+2Fc^2^)/3'
_refine_ls_weighting_scheme calc
_refine_ls_wR_factor_gt 0.1399
_refine_ls_wR_factor_ref 0.1607
_reflns_number_gt 6515
_reflns_number_total 7693
_reflns_threshold_expression >2sigma(I)
_cod_data_source_file b801077c.txt
_cod_data_source_block cr10
_cod_depositor_comments
;
The following automatic conversions were performed:
'_symmetry_cell_setting' value 'Monoclinic' changed to 'monoclinic'
according to '/home/saulius/struct/CIF-dictionaries/cif_core.dic'
dictionary named 'cif_core.dic' version 2.4.1 from 2010-06-29.

Automatic conversion script
Id: cif_fix_enum 1527 2010-12-29 10:47:43Z saulius 
;
_cod_original_sg_symbol_Hall -P2ybc
_cod_original_sg_symbol_H-M P2(1)/c
_cod_original_formula_sum 'C37 H34 F12 N8 O1.50 P2 Ru'
_cod_database_code 7003897

loop_
_symmetry_equiv_pos_as_xyz
'x, y, z'
'-x, y+1/2, -z+1/2'
'-x, -y, -z'
'x, -y-1/2, z-1/2'

loop_
_atom_site_label
_atom_site_type_symbol
_atom_site_fract_x
_atom_site_fract_y
_atom_site_fract_z
_atom_site_U_iso_or_equiv
_atom_site_adp_type
_atom_site_occupancy
_atom_site_symmetry_multiplicity
_atom_site_calc_flag
_atom_site_refinement_flags
_atom_site_disorder_assembly
_atom_site_disorder_group
Ru1 Ru 0.76135(3) 0.97007(2) 0.138975(12) 0.02612(13) Uani 1 1 d . . .
N1 N 0.6531(3) 0.7039(3) 0.08107(14) 0.0391(9) Uani 1 1 d . . .
N2 N 0.6206(3) 0.7907(3) 0.09629(15) 0.0407(9) Uani 1 1 d . . .
N3 N 0.7195(3) 0.8382(2) 0.10912(13) 0.0313(8) Uani 1 1 d . . .
C4 C 0.8111(4) 0.7823(3) 0.10207(14) 0.0296(9) Uani 1 1 d . . .
C5 C 0.7676(4) 0.6957(3) 0.08389(16) 0.0350(10) Uani 1 1 d . . .
H5A H 0.8099 0.6418 0.0752 0.042 Uiso 1 1 calc R . .
N6 N 0.9245(3) 0.9146(2) 0.13314(11) 0.0266(7) Uani 1 1 d . . .
C7 C 0.9257(4) 0.8228(3) 0.11634(14) 0.0286(8) Uani 1 1 d . . .
C8 C 1.0287(4) 0.7746(3) 0.11389(15) 0.0353(10) Uani 1 1 d . . .
H8A H 1.0274 0.7111 0.1012 0.042 Uiso 1 1 calc R . .
C9 C 1.1328(4) 0.8199(3) 0.12999(16) 0.0386(10) Uani 1 1 d . . .
H9A H 1.2042 0.7878 0.1291 0.046 Uiso 1 1 calc R . .
C10 C 1.1316(4) 0.9126(4) 0.14749(16) 0.0373(10) Uani 1 1 d . . .
H10A H 1.2023 0.9451 0.1588 0.045 Uiso 1 1 calc R . .
C11 C 1.0274(4) 0.9577(3) 0.14841(16) 0.0319(9) Uani 1 1 d . . .
H11A H 1.0279 1.0218 0.1603 0.038 Uiso 1 1 calc R . .
C12 C 0.5631(5) 0.6318(4) 0.0647(2) 0.0530(13) Uani 1 1 d . . .
H12A H 0.4997 0.6391 0.0855 0.064 Uiso 1 1 calc R . .
H12B H 0.5968 0.5674 0.0714 0.064 Uiso 1 1 calc R . .
C13 C 0.5124(5) 0.6406(3) 0.0070(2) 0.0566(15) Uani 1 1 d . . .
C14 C 0.3960(6) 0.6394(5) -0.0073(3) 0.0732(19) Uani 1 1 d . . .
H14A H 0.3471 0.6358 0.0184 0.088 Uiso 1 1 calc R . .
C15 C 0.3480(7) 0.6433(5) -0.0579(3) 0.087(3) Uani 1 1 d . . .
H15A H 0.2660 0.6435 -0.0671 0.104 Uiso 1 1 calc R . .
C16 C 0.4163(7) 0.6471(5) -0.0957(3) 0.084(2) Uani 1 1 d . . .
H16A H 0.3825 0.6467 -0.1310 0.100 Uiso 1 1 calc R . .
C17 C 0.5333(7) 0.6514(6) -0.0819(3) 0.085(2) Uani 1 1 d . . .
H17A H 0.5815 0.6576 -0.1077 0.103 Uiso 1 1 calc R . .
C18 C 0.5833(6) 0.6468(5) -0.0298(2) 0.0708(18) Uani 1 1 d . . .
H18A H 0.6652 0.6480 -0.0202 0.085 Uiso 1 1 calc R . .
N19 N 0.7926(3) 0.9282(3) 0.21510(14) 0.0328(8) Uani 1 1 d . . .
C20 C 0.8277(4) 0.9988(3) 0.24946(16) 0.0337(9) Uani 1 1 d . . .
C21 C 0.8533(5) 0.9807(4) 0.3012(2) 0.0521(13) Uani 1 1 d . . .
H21A H 0.8782 1.0311 0.3244 0.063 Uiso 1 1 calc R . .
C22 C 0.8430(6) 0.8894(4) 0.3197(2) 0.0619(16) Uani 1 1 d . . .
H22A H 0.8604 0.8763 0.3556 0.074 Uiso 1 1 calc R . .
C23 C 0.8070(5) 0.8176(4) 0.2850(2) 0.0519(13) Uani 1 1 d . . .
H23A H 0.7985 0.7541 0.2965 0.062 Uiso 1 1 calc R . .
C24 C 0.7836(4) 0.8398(3) 0.23365(18) 0.0389(10) Uani 1 1 d . . .
H24A H 0.7597 0.7899 0.2099 0.047 Uiso 1 1 calc R . .
N25 N 0.8204(3) 1.0955(2) 0.17395(12) 0.0268(7) Uani 1 1 d . . .
C26 C 0.8415(4) 1.0933(3) 0.22633(15) 0.0301(9) Uani 1 1 d . . .
C27 C 0.8750(4) 1.1740(3) 0.25480(17) 0.0404(11) Uani 1 1 d . . .
H27A H 0.8883 1.1711 0.2914 0.048 Uiso 1 1 calc R . .
C28 C 0.8890(4) 1.2584(3) 0.23023(18) 0.0436(11) Uani 1 1 d . . .
H28A H 0.9121 1.3144 0.2495 0.052 Uiso 1 1 calc R . .
C29 C 0.8691(4) 1.2611(3) 0.17682(18) 0.0393(10) Uani 1 1 d . . .
H29A H 0.8786 1.3186 0.1588 0.047 Uiso 1 1 calc R . .
C30 C 0.8351(4) 1.1779(3) 0.15029(16) 0.0344(9) Uani 1 1 d . . .
H30A H 0.8216 1.1794 0.1137 0.041 Uiso 1 1 calc R . .
N31 N 0.7212(3) 1.0273(2) 0.06637(14) 0.0330(8) Uani 1 1 d . . .
C32 C 0.7892(5) 1.0272(3) 0.03027(17) 0.0399(11) Uani 1 1 d . . .
H32A H 0.8630 0.9974 0.0377 0.048 Uiso 1 1 calc R . .
C33 C 0.7570(5) 1.0688(4) -0.01791(18) 0.0524(13) Uani 1 1 d . . .
H33A H 0.8080 1.0692 -0.0428 0.063 Uiso 1 1 calc R . .
C34 C 0.6474(5) 1.1100(4) -0.0284(2) 0.0546(14) Uani 1 1 d . . .
H34A H 0.6221 1.1383 -0.0611 0.066 Uiso 1 1 calc R . .
C35 C 0.5767(5) 1.1098(3) 0.00808(19) 0.0469(12) Uani 1 1 d . . .
H35A H 0.5021 1.1383 0.0010 0.056 Uiso 1 1 calc R . .
C36 C 0.6135(4) 1.0677(3) 0.05565(18) 0.0371(10) Uani 1 1 d . . .
N37 N 0.5960(3) 1.0172(2) 0.13994(15) 0.0348(8) Uani 1 1 d . . .
C38 C 0.5444(4) 1.0637(3) 0.09723(19) 0.0378(10) Uani 1 1 d . . .
C39 C 0.4329(4) 1.1021(4) 0.0955(2) 0.0552(14) Uani 1 1 d . . .
H39A H 0.3972 1.1352 0.0657 0.066 Uiso 1 1 calc R . .
C40 C 0.3752(5) 1.0921(4) 0.1370(3) 0.0654(17) Uani 1 1 d . . .
H40A H 0.2992 1.1172 0.1357 0.078 Uiso 1 1 calc R . .
C41 C 0.4277(5) 1.0459(4) 0.1803(3) 0.0614(16) Uani 1 1 d . . .
H41A H 0.3898 1.0396 0.2096 0.074 Uiso 1 1 calc R . .
C42 C 0.5376(4) 1.0085(4) 0.1803(2) 0.0461(12) Uani 1 1 d . . .
H42A H 0.5736 0.9752 0.2100 0.055 Uiso 1 1 calc R . .
P10 P 0.79649(11) 0.54749(8) 0.20651(4) 0.0360(3) Uani 1 1 d . . .
F11 F 0.9063(3) 0.4818(2) 0.22575(13) 0.0560(8) Uani 1 1 d . . .
F12 F 0.8030(3) 0.5896(2) 0.26374(11) 0.0593(8) Uani 1 1 d . . .
F13 F 0.8792(2) 0.6303(2) 0.19256(11) 0.0470(7) Uani 1 1 d . . .
F14 F 0.6872(3) 0.6146(2) 0.18802(13) 0.0621(9) Uani 1 1 d . . .
F15 F 0.7883(3) 0.5056(2) 0.14981(11) 0.0590(8) Uani 1 1 d . . .
F16 F 0.7125(3) 0.4648(2) 0.22080(14) 0.0605(9) Uani 1 1 d . . .
P20 P 0.09064(15) 0.21264(12) 0.04366(5) 0.0608(4) Uani 1 1 d . . .
F21 F -0.0139(5) 0.2557(5) 0.0664(2) 0.133(2) Uani 1 1 d . . .
F22 F 0.1832(5) 0.2673(4) 0.08338(18) 0.1179(18) Uani 1 1 d . . .
F23 F 0.0849(4) 0.2960(3) 0.00299(17) 0.0995(16) Uani 1 1 d . . .
F24 F 0.1997(3) 0.1714(3) 0.02026(14) 0.0744(10) Uani 1 1 d . . .
F25 F 0.0095(4) 0.1531(5) 0.00122(19) 0.1263(19) Uani 1 1 d . . .
F26 F 0.0976(5) 0.1254(4) 0.08129(19) 0.1246(19) Uani 1 1 d . . .
C70 C -0.0202(15) 0.4979(14) 0.0492(8) 0.122(5) Uani 0.50 1 d PDU . 1
H70A H -0.0335 0.5002 0.0844 0.183 Uiso 0.50 1 d PR . 1
H70B H -0.0749 0.5386 0.0285 0.183 Uiso 0.50 1 d PR . 1
H70C H -0.0296 0.4336 0.0367 0.183 Uiso 0.50 1 d PR . 1
C71 C 0.0770(17) 0.5261(14) 0.0456(8) 0.117(4) Uani 0.50 1 d PDU A 1
C72 C 0.0988(14) 0.5212(11) -0.0026(7) 0.094(4) Uani 0.50 1 d PDU . 1
H72A H 0.1752 0.5419 -0.0067 0.141 Uiso 0.50 1 d PR . 1
H72B H 0.0875 0.4565 -0.0143 0.141 Uiso 0.50 1 d PR . 1
H72C H 0.0422 0.5615 -0.0226 0.141 Uiso 0.50 1 d PR . 1
O73 O 0.1561(14) 0.5514(11) 0.0786(6) 0.145(5) Uani 0.50 1 d PDU A 1
C80 C 0.4124(16) 0.6416(13) 0.1914(8) 0.126(5) Uani 0.50 1 d PDU B 2
H80A H 0.3605 0.6173 0.2133 0.190 Uiso 0.50 1 d PR B 2
H80B H 0.4827 0.6050 0.1965 0.190 Uiso 0.50 1 d PR B 2
H80C H 0.3764 0.6369 0.1561 0.190 Uiso 0.50 1 d PR B 2
C81 C 0.4348(16) 0.7250(14) 0.2023(8) 0.117(4) Uani 0.50 1 d PDU B 2
C82 C 0.4229(15) 0.7766(13) 0.1596(7) 0.115(5) Uani 0.50 1 d PDU B 2
H82A H 0.3859 0.8360 0.1652 0.173 Uiso 0.50 1 d PR B 2
H82B H 0.3762 0.7423 0.1323 0.173 Uiso 0.50 1 d PR B 2
H82C H 0.4978 0.7889 0.1502 0.173 Uiso 0.50 1 d PR B 2
O83 O 0.4418(15) 0.7672(11) 0.2432(7) 0.154(5) Uani 0.50 1 d PDU B 2
O100 O 0.3091(13) 0.6409(10) 0.1219(5) 0.141(6) Uani 0.50 1 d P C 3

loop_
_atom_site_aniso_label
_atom_site_aniso_U_11
_atom_site_aniso_U_22
_atom_site_aniso_U_33
_atom_site_aniso_U_23
_atom_site_aniso_U_13
_atom_site_aniso_U_12
Ru1 0.0313(2) 0.0227(2) 0.0230(2) -0.00117(12) -0.00012(13) 0.00169(12)
N1 0.049(2) 0.0285(19) 0.034(2) -0.0052(15) -0.0096(16) -0.0040(17)
N2 0.041(2) 0.033(2) 0.043(2) -0.0032(16) -0.0092(17) -0.0033(17)
N3 0.0345(18) 0.0286(18) 0.0272(17) -0.0006(14) -0.0058(14) 0.0011(15)
C4 0.042(2) 0.025(2) 0.0199(18) 0.0018(15) -0.0014(16) 0.0040(17)
C5 0.051(3) 0.026(2) 0.025(2) -0.0013(16) -0.0026(18) 0.0041(19)
N6 0.0362(18) 0.0288(17) 0.0137(14) 0.0008(13) 0.0009(13) 0.0022(14)
C7 0.041(2) 0.028(2) 0.0157(17) 0.0043(15) 0.0015(15) 0.0044(17)
C8 0.049(3) 0.033(2) 0.024(2) 0.0032(17) 0.0028(18) 0.0128(19)
C9 0.039(2) 0.048(3) 0.029(2) 0.010(2) 0.0044(18) 0.013(2)
C10 0.034(2) 0.050(3) 0.026(2) 0.0043(19) 0.0004(17) 0.001(2)
C11 0.035(2) 0.034(2) 0.026(2) 0.0005(17) 0.0033(17) -0.0010(18)
C12 0.058(3) 0.040(3) 0.055(3) -0.007(2) -0.010(2) -0.012(2)
C13 0.073(4) 0.026(2) 0.063(3) -0.001(2) -0.015(3) -0.006(2)
C14 0.078(4) 0.058(4) 0.073(4) 0.002(3) -0.020(3) -0.017(3)
C15 0.111(6) 0.061(4) 0.070(5) 0.021(3) -0.043(4) -0.028(4)
C16 0.113(6) 0.068(4) 0.055(4) 0.013(3) -0.036(4) -0.036(4)
C17 0.106(6) 0.093(5) 0.050(4) 0.004(4) -0.014(4) -0.025(4)
C18 0.079(4) 0.078(5) 0.049(3) 0.001(3) -0.010(3) -0.008(4)
N19 0.0384(19) 0.0280(18) 0.0331(19) 0.0041(15) 0.0091(15) 0.0058(15)
C20 0.040(2) 0.034(2) 0.027(2) -0.0002(18) 0.0051(18) 0.0031(19)
C21 0.080(4) 0.045(3) 0.031(3) 0.002(2) 0.009(2) -0.001(3)
C22 0.101(5) 0.052(3) 0.033(3) 0.014(2) 0.009(3) 0.001(3)
C23 0.079(4) 0.035(3) 0.043(3) 0.012(2) 0.017(3) 0.004(3)
C24 0.050(3) 0.030(2) 0.037(2) 0.0017(19) 0.009(2) 0.004(2)
N25 0.0290(17) 0.0274(17) 0.0233(16) -0.0014(13) 0.0019(13) 0.0023(14)
C26 0.033(2) 0.033(2) 0.0243(19) -0.0018(17) 0.0031(16) 0.0045(17)
C27 0.052(3) 0.040(3) 0.027(2) -0.0058(19) 0.0005(19) 0.003(2)
C28 0.059(3) 0.031(2) 0.038(3) -0.0100(19) -0.003(2) -0.003(2)
C29 0.046(3) 0.027(2) 0.043(3) 0.0014(19) -0.001(2) -0.0017(19)
C30 0.043(2) 0.031(2) 0.027(2) 0.0031(17) 0.0006(17) -0.0016(18)
N31 0.045(2) 0.0240(18) 0.0268(18) -0.0030(13) -0.0036(15) 0.0029(15)
C32 0.054(3) 0.038(3) 0.025(2) -0.0027(18) -0.001(2) 0.008(2)
C33 0.079(4) 0.054(3) 0.021(2) 0.002(2) -0.001(2) 0.010(3)
C34 0.076(4) 0.045(3) 0.035(3) 0.005(2) -0.015(3) 0.007(3)
C35 0.055(3) 0.035(3) 0.043(3) 0.000(2) -0.015(2) 0.004(2)
C36 0.042(2) 0.023(2) 0.041(2) -0.0040(18) -0.0092(19) 0.0007(18)
N37 0.0354(19) 0.0245(18) 0.043(2) -0.0035(15) 0.0015(16) -0.0025(15)
C38 0.034(2) 0.025(2) 0.051(3) -0.0031(19) -0.004(2) 0.0006(18)
C39 0.039(3) 0.040(3) 0.082(4) 0.002(3) -0.005(3) 0.010(2)
C40 0.035(3) 0.059(4) 0.104(5) 0.002(3) 0.017(3) 0.008(3)
C41 0.041(3) 0.062(4) 0.085(5) -0.004(3) 0.020(3) 0.000(3)
C42 0.041(3) 0.043(3) 0.055(3) 0.001(2) 0.009(2) -0.003(2)
P10 0.0454(7) 0.0292(6) 0.0318(6) 0.0013(5) 0.0012(5) -0.0034(5)
F11 0.0618(19) 0.0426(17) 0.0605(19) 0.0129(14) 0.0004(15) 0.0095(14)
F12 0.099(2) 0.0429(17) 0.0368(15) -0.0041(13) 0.0122(15) -0.0064(16)
F13 0.0520(16) 0.0404(15) 0.0459(16) 0.0105(12) -0.0009(12) -0.0116(13)
F14 0.0490(17) 0.058(2) 0.075(2) 0.0081(17) -0.0043(15) 0.0078(15)
F15 0.090(2) 0.0488(17) 0.0355(15) -0.0067(14) 0.0020(15) -0.0095(17)
F16 0.070(2) 0.0462(18) 0.067(2) 0.0032(15) 0.0156(17) -0.0204(15)
P20 0.0826(11) 0.0624(10) 0.0369(7) 0.0140(7) 0.0073(7) 0.0106(8)
F21 0.137(4) 0.183(6) 0.095(3) 0.061(4) 0.075(3) 0.073(4)
F22 0.165(5) 0.114(4) 0.079(3) -0.053(3) 0.032(3) -0.020(3)
F23 0.139(4) 0.087(3) 0.088(3) 0.046(2) 0.066(3) 0.062(3)
F24 0.095(3) 0.065(2) 0.060(2) -0.0007(17) 0.0006(18) 0.031(2)
F25 0.107(4) 0.170(5) 0.091(3) 0.013(4) -0.019(3) -0.027(4)
F26 0.152(5) 0.124(4) 0.096(3) 0.069(3) 0.014(3) 0.004(4)
C70 0.107(10) 0.083(9) 0.167(13) 0.010(10) -0.006(10) 0.033(9)
C71 0.107(8) 0.084(7) 0.157(11) 0.025(8) 0.009(8) 0.008(7)
C72 0.073(8) 0.061(7) 0.148(12) 0.023(8) 0.022(8) 0.012(6)
O73 0.141(10) 0.127(9) 0.165(12) 0.038(9) 0.017(9) -0.014(8)
C80 0.103(9) 0.125(11) 0.171(13) 0.019(11) 0.083(9) 0.013(9)
C81 0.098(7) 0.110(9) 0.161(12) 0.016(8) 0.075(8) 0.037(7)
C82 0.088(8) 0.113(11) 0.161(13) 0.021(10) 0.071(9) 0.025(8)
O83 0.142(9) 0.117(10) 0.212(13) 0.014(9) 0.059(10) 0.034(8)
O100 0.166(12) 0.151(12) 0.113(9) 0.032(9) 0.042(9) 0.137(11)

loop_
_atom_type_symbol
_atom_type_description
_atom_type_scat_dispersion_real
_atom_type_scat_dispersion_imag
_atom_type_scat_source
C C 0.0033 0.0016 'International Tables Vol C Tables 4.2.6.8 and 6.1.1.4'
H H 0.0000 0.0000 'International Tables Vol C Tables 4.2.6.8 and 6.1.1.4'
N N 0.0061 0.0033 'International Tables Vol C Tables 4.2.6.8 and 6.1.1.4'
O O 0.0106 0.0060 'International Tables Vol C Tables 4.2.6.8 and 6.1.1.4'
F F 0.0171 0.0103 'International Tables Vol C Tables 4.2.6.8 and 6.1.1.4'
P P 0.1023 0.0942 'International Tables Vol C Tables 4.2.6.8 and 6.1.1.4'
Ru Ru -1.2594 0.8363 'International Tables Vol C Tables 4.2.6.8 and 6.1.1.4'

loop_
_geom_angle_atom_site_label_1
_geom_angle_atom_site_label_2
_geom_angle_atom_site_label_3
_geom_angle
_geom_angle_site_symmetry_1
_geom_angle_site_symmetry_3
_geom_angle_publ_flag
N3 Ru1 N37 97.35(14) . . ?
N3 Ru1 N25 173.27(13) . . ?
N37 Ru1 N25 88.23(13) . . ?
N3 Ru1 N31 89.48(13) . . ?
N37 Ru1 N31 78.78(15) . . ?
N25 Ru1 N31 95.32(13) . . ?
N3 Ru1 N19 96.37(14) . . ?
N37 Ru1 N19 96.01(15) . . ?
N25 Ru1 N19 79.24(14) . . ?
N31 Ru1 N19 172.66(14) . . ?
N3 Ru1 N6 78.48(13) . . ?
N37 Ru1 N6 175.36(13) . . ?
N25 Ru1 N6 96.07(13) . . ?
N31 Ru1 N6 99.02(14) . . ?
N19 Ru1 N6 86.54(13) . . ?
C5 N1 N2 112.7(4) . . ?
C5 N1 C12 128.4(4) . . ?
N2 N1 C12 118.9(4) . . ?
N3 N2 N1 104.7(4) . . ?
N2 N3 C4 110.3(3) . . ?
N2 N3 Ru1 134.3(3) . . ?
C4 N3 Ru1 115.4(3) . . ?
N3 C4 C5 107.5(4) . . ?
N3 C4 C7 116.9(4) . . ?
C5 C4 C7 135.5(4) . . ?
N1 C5 C4 104.9(4) . . ?
N1 C5 H5A 127.6 . . ?
C4 C5 H5A 127.6 . . ?
C11 N6 C7 117.8(4) . . ?
C11 N6 Ru1 126.3(3) . . ?
C7 N6 Ru1 115.6(3) . . ?
N6 C7 C8 121.8(4) . . ?
N6 C7 C4 113.5(4) . . ?
C8 C7 C4 124.7(4) . . ?
C9 C8 C7 119.4(4) . . ?
C9 C8 H8A 120.3 . . ?
C7 C8 H8A 120.3 . . ?
C8 C9 C10 118.8(4) . . ?
C8 C9 H9A 120.6 . . ?
C10 C9 H9A 120.6 . . ?
C11 C10 C9 119.7(4) . . ?
C11 C10 H10A 120.2 . . ?
C9 C10 H10A 120.2 . . ?
N6 C11 C10 122.5(4) . . ?
N6 C11 H11A 118.7 . . ?
C10 C11 H11A 118.7 . . ?
N1 C12 C13 112.2(4) . . ?
N1 C12 H12A 109.2 . . ?
C13 C12 H12A 109.2 . . ?
N1 C12 H12B 109.2 . . ?
C13 C12 H12B 109.2 . . ?
H12A C12 H12B 107.9 . . ?
C14 C13 C18 119.8(6) . . ?
C14 C13 C12 119.0(6) . . ?
C18 C13 C12 121.1(5) . . ?
C13 C14 C15 120.8(8) . . ?
C13 C14 H14A 119.6 . . ?
C15 C14 H14A 119.6 . . ?
C14 C15 C16 120.9(8) . . ?
C14 C15 H15A 119.5 . . ?
C16 C15 H15A 119.5 . . ?
C17 C16 C15 118.9(6) . . ?
C17 C16 H16A 120.6 . . ?
C15 C16 H16A 120.6 . . ?
C16 C17 C18 120.4(8) . . ?
C16 C17 H17A 119.8 . . ?
C18 C17 H17A 119.8 . . ?
C13 C18 C17 119.1(7) . . ?
C13 C18 H18A 120.5 . . ?
C17 C18 H18A 120.5 . . ?
C24 N19 C20 117.6(4) . . ?
C24 N19 Ru1 127.1(3) . . ?
C20 N19 Ru1 115.3(3) . . ?
N19 C20 C21 121.4(4) . . ?
N19 C20 C26 114.9(4) . . ?
C21 C20 C26 123.6(4) . . ?
C20 C21 C22 120.2(5) . . ?
C20 C21 H21A 119.9 . . ?
C22 C21 H21A 119.9 . . ?
C23 C22 C21 118.6(5) . . ?
C23 C22 H22A 120.7 . . ?
C21 C22 H22A 120.7 . . ?
C24 C23 C22 118.6(5) . . ?
C24 C23 H23A 120.7 . . ?
C22 C23 H23A 120.7 . . ?
N19 C24 C23 123.5(5) . . ?
N19 C24 H24A 118.3 . . ?
C23 C24 H24A 118.3 . . ?
C30 N25 C26 118.4(4) . . ?
C30 N25 Ru1 126.2(3) . . ?
C26 N25 Ru1 115.4(3) . . ?
N25 C26 C27 121.4(4) . . ?
N25 C26 C20 115.0(4) . . ?
C27 C26 C20 123.6(4) . . ?
C28 C27 C26 119.9(4) . . ?
C28 C27 H27A 120.1 . . ?
C26 C27 H27A 120.1 . . ?
C27 C28 C29 119.1(4) . . ?
C27 C28 H28A 120.4 . . ?
C29 C28 H28A 120.4 . . ?
C30 C29 C28 118.4(4) . . ?
C30 C29 H29A 120.8 . . ?
C28 C29 H29A 120.8 . . ?
N25 C30 C29 122.8(4) . . ?
N25 C30 H30A 118.6 . . ?
C29 C30 H30A 118.6 . . ?
C32 N31 C36 119.1(4) . . ?
C32 N31 Ru1 125.9(3) . . ?
C36 N31 Ru1 115.0(3) . . ?
N31 C32 C33 122.8(5) . . ?
N31 C32 H32A 118.6 . . ?
C33 C32 H32A 118.6 . . ?
C34 C33 C32 117.7(5) . . ?
C34 C33 H33A 121.2 . . ?
C32 C33 H33A 121.2 . . ?
C35 C34 C33 120.0(5) . . ?
C35 C34 H34A 120.0 . . ?
C33 C34 H34A 120.0 . . ?
C34 C35 C36 119.9(5) . . ?
C34 C35 H35A 120.0 . . ?
C36 C35 H35A 120.0 . . ?
N31 C36 C35 120.5(5) . . ?
N31 C36 C38 115.3(4) . . ?
C35 C36 C38 124.2(4) . . ?
C42 N37 C38 118.6(4) . . ?
C42 N37 Ru1 124.9(3) . . ?
C38 N37 Ru1 116.4(3) . . ?
N37 C38 C39 120.2(5) . . ?
N37 C38 C36 114.4(4) . . ?
C39 C38 C36 125.5(5) . . ?
C40 C39 C38 120.1(5) . . ?
C40 C39 H39A 119.9 . . ?
C38 C39 H39A 119.9 . . ?
C41 C40 C39 119.7(5) . . ?
C41 C40 H40A 120.2 . . ?
C39 C40 H40A 120.2 . . ?
C40 C41 C42 118.4(6) . . ?
C40 C41 H41A 120.8 . . ?
C42 C41 H41A 120.8 . . ?
N37 C42 C41 123.0(5) . . ?
N37 C42 H42A 118.5 . . ?
C41 C42 H42A 118.5 . . ?
F13 P10 F15 90.26(17) . . ?
F13 P10 F11 90.47(17) . . ?
F15 P10 F11 90.67(19) . . ?
F13 P10 F14 89.12(17) . . ?
F15 P10 F14 90.22(19) . . ?
F11 P10 F14 179.0(2) . . ?
F13 P10 F16 179.5(2) . . ?
F15 P10 F16 90.11(19) . . ?
F11 P10 F16 89.91(18) . . ?
F14 P10 F16 90.50(19) . . ?
F13 P10 F12 90.32(17) . . ?
F15 P10 F12 179.2(2) . . ?
F11 P10 F12 89.83(18) . . ?
F14 P10 F12 89.28(19) . . ?
F16 P10 F12 89.31(18) . . ?
F21 P20 F26 91.6(3) . . ?
F21 P20 F23 91.1(2) . . ?
F26 P20 F23 176.4(3) . . ?
F21 P20 F22 93.1(3) . . ?
F26 P20 F22 89.9(3) . . ?
F23 P20 F22 92.3(3) . . ?
F21 P20 F25 93.2(4) . . ?
F26 P20 F25 90.0(3) . . ?
F23 P20 F25 87.5(3) . . ?
F22 P20 F25 173.6(3) . . ?
F21 P20 F24 178.3(3) . . ?
F26 P20 F24 89.7(3) . . ?
F23 P20 F24 87.7(2) . . ?
F22 P20 F24 85.7(3) . . ?
F25 P20 F24 87.9(3) . . ?
C71 C70 C72 118(2) . 3_565 ?
C71 C70 H70A 110.9 . . ?
C72 C70 H70A 130.5 3_565 . ?
C71 C70 H70B 108.0 . . ?
C72 C70 H70B 49.2 3_565 . ?
H70A C70 H70B 109.5 . . ?
C71 C70 H70C 109.6 . . ?
C72 C70 H70C 60.6 3_565 . ?
H70A C70 H70C 109.5 . . ?
H70B C70 H70C 109.5 . . ?
O73 C71 C70 130(2) . . ?
O73 C71 C72 117.3(19) . . ?
C70 C71 C72 112.1(18) . . ?
C71 C72 C70 129.0(17) . 3_565 ?
C71 C72 H72A 114.1 . . ?
C70 C72 H72A 116.3 3_565 . ?
C71 C72 H72B 108.4 . . ?
C70 C72 H72B 60.9 3_565 . ?
H72A C72 H72B 109.5 . . ?
C71 C72 H72C 105.8 . . ?
C70 C72 H72C 49.5 3_565 . ?
H72A C72 H72C 109.5 . . ?
H72B C72 H72C 109.5 . . ?
C81 C80 H80A 109.4 . . ?
C81 C80 H80B 109.3 . . ?
H80A C80 H80B 109.5 . . ?
C81 C80 H80C 109.7 . . ?
H80A C80 H80C 109.5 . . ?
H80B C80 H80C 109.5 . . ?
O83 C81 C80 131(2) . . ?
O83 C81 C82 117.8(18) . . ?
C80 C81 C82 109.6(19) . . ?
C81 C82 H82A 109.5 . . ?
C81 C82 H82B 109.3 . . ?
H82A C82 H82B 109.5 . . ?
C81 C82 H82C 109.6 . . ?
H82A C82 H82C 109.5 . . ?
H82B C82 H82C 109.5 . . ?

loop_
_geom_bond_atom_site_label_1
_geom_bond_atom_site_label_2
_geom_bond_distance
_geom_bond_site_symmetry_2
_geom_bond_publ_flag
Ru1 N3 2.038(3) . ?
Ru1 N37 2.044(4) . ?
Ru1 N25 2.054(3) . ?
Ru1 N31 2.056(4) . ?
Ru1 N19 2.062(4) . ?
Ru1 N6 2.084(3) . ?
N1 C5 1.333(6) . ?
N1 N2 1.353(5) . ?
N1 C12 1.473(6) . ?
N2 N3 1.331(5) . ?
N3 C4 1.361(5) . ?
C4 C5 1.374(6) . ?
C4 C7 1.448(6) . ?
C5 H5A 0.9500 . ?
N6 C11 1.349(5) . ?
N6 C7 1.363(5) . ?
C7 C8 1.389(6) . ?
C8 C9 1.378(7) . ?
C8 H8A 0.9500 . ?
C9 C10 1.380(7) . ?
C9 H9A 0.9500 . ?
C10 C11 1.374(6) . ?
C10 H10A 0.9500 . ?
C11 H11A 0.9500 . ?
C12 C13 1.546(8) . ?
C12 H12A 0.9900 . ?
C12 H12B 0.9900 . ?
C13 C14 1.352(9) . ?
C13 C18 1.370(9) . ?
C14 C15 1.363(9) . ?
C14 H14A 0.9500 . ?
C15 C16 1.368(12) . ?
C15 H15A 0.9500 . ?
C16 C17 1.359(11) . ?
C16 H16A 0.9500 . ?
C17 C18 1.404(8) . ?
C17 H17A 0.9500 . ?
C18 H18A 0.9500 . ?
N19 C24 1.343(6) . ?
N19 C20 1.359(6) . ?
C20 C21 1.369(7) . ?
C20 C26 1.477(6) . ?
C21 C22 1.382(7) . ?
C21 H21A 0.9500 . ?
C22 C23 1.379(8) . ?
C22 H22A 0.9500 . ?
C23 C24 1.371(7) . ?
C23 H23A 0.9500 . ?
C24 H24A 0.9500 . ?
N25 C30 1.335(5) . ?
N25 C26 1.360(5) . ?
C26 C27 1.380(6) . ?
C27 C28 1.370(7) . ?
C27 H27A 0.9500 . ?
C28 C29 1.387(7) . ?
C28 H28A 0.9500 . ?
C29 C30 1.386(6) . ?
C29 H29A 0.9500 . ?
C30 H30A 0.9500 . ?
N31 C32 1.329(6) . ?
N31 C36 1.367(6) . ?
C32 C33 1.392(6) . ?
C32 H32A 0.9500 . ?
C33 C34 1.391(8) . ?
C33 H33A 0.9500 . ?
C34 C35 1.359(8) . ?
C34 H34A 0.9500 . ?
C35 C36 1.388(7) . ?
C35 H35A 0.9500 . ?
C36 C38 1.457(7) . ?
N37 C42 1.352(7) . ?
N37 C38 1.356(6) . ?
C38 C39 1.403(7) . ?
C39 C40 1.375(9) . ?
C39 H39A 0.9500 . ?
C40 C41 1.368(9) . ?
C40 H40A 0.9500 . ?
C41 C42 1.386(8) . ?
C41 H41A 0.9500 . ?
C42 H42A 0.9500 . ?
P10 F13 1.589(3) . ?
P10 F15 1.591(3) . ?
P10 F11 1.596(3) . ?
P10 F14 1.599(3) . ?
P10 F16 1.601(3) . ?
P10 F12 1.606(3) . ?
P20 F21 1.562(5) . ?
P20 F26 1.567(4) . ?
P20 F23 1.578(4) . ?
P20 F22 1.579(5) . ?
P20 F25 1.584(5) . ?
P20 F24 1.605(4) . ?
C70 C71 1.22(2) . ?
C70 C72 1.44(3) 3_565 ?
C70 H70A 0.9601 . ?
C70 H70B 0.9600 . ?
C70 H70C 0.9600 . ?
C71 O73 1.217(16) . ?
C71 C72 1.33(2) . ?
C72 C70 1.44(3) 3_565 ?
C72 H72A 0.9600 . ?
C72 H72B 0.9600 . ?
C72 H72C 0.9600 . ?
C80 C81 1.22(2) . ?
C80 H80A 0.9600 . ?
C80 H80B 0.9600 . ?
C80 H80C 0.9600 . ?
C81 O83 1.219(17) . ?
C81 C82 1.32(2) . ?
C82 H82A 0.9600 . ?
C82 H82B 0.9600 . ?
C82 H82C 0.9600 . ?
O100 H80C 1.0979 . ?
